data_4003867
loop_
_publ_author_name
'Lin, Yuan'
'Wang, Guan-E'
'Li, Lina'
'Hu, Chun-Li'
'Lin, Shisheng'
'Mao, Jiang-Gao'

_publ_section_title
;
 Rare-Earth-Free Barium Borostannate with Deep-Blue Light Emission
;
_journal_name_full 'Chemistry of Materials'
_journal_paper_doi 10.1021/acs.chemmater.1c00002
_journal_year 2021
_chemical_formula_sum 'B6 Ba7 O18 Sn'
_chemical_formula_weight 1432.93
_space_group_IT_number 148
_space_group_name_Hall '-R 3'
_space_group_name_H-M_alt 'R -3 :H'
_symmetry_cell_setting trigonal
_symmetry_space_group_name_H-M 'R -3 :H'
_atom_sites_solution_hydrogens none
_atom_sites_solution_primary direct
_atom_sites_solution_secondary difmap
_audit_creation_method SHELXL-97
_cell_angle_alpha 90.00
_cell_angle_beta 90.00
_cell_angle_gamma 120.00
_cell_formula_units_Z 3
_cell_length_a 13.088(3)
_cell_length_b 13.088(3)
_cell_length_c 9.592(5)
_cell_measurement_reflns_used 1658
_cell_measurement_temperature 293(2)
_cell_measurement_theta_max 27.4778
_cell_measurement_theta_min 2.7813
_cell_volume 1422.9(9)
_computing_structure_refinement 'SHELXL-97 (Sheldrick, 1997)'
_computing_structure_solution 'SHELXS-97 (Sheldrick, 1990)'
_diffrn_ambient_temperature 293(2)
_diffrn_measured_fraction_theta_full 0.996
_diffrn_measured_fraction_theta_max 0.996
_diffrn_measurement_device_type 'SuperNova, Dual, Cu at zero, Atlas'
_diffrn_measurement_method '\w scans'
_diffrn_radiation_monochromator graphite
_diffrn_radiation_source 'fine-focus sealed tube'
_diffrn_radiation_type MoK\a
_diffrn_radiation_wavelength 0.71073
_diffrn_reflns_av_R_equivalents 0.0946
_diffrn_reflns_av_sigmaI/netI 0.0525
_diffrn_reflns_limit_h_max 16
_diffrn_reflns_limit_h_min -15
_diffrn_reflns_limit_k_max 16
_diffrn_reflns_limit_k_min -16
_diffrn_reflns_limit_l_max 11
_diffrn_reflns_limit_l_min -12
_diffrn_reflns_number 3837
_diffrn_reflns_theta_full 27.48
_diffrn_reflns_theta_max 27.48
_diffrn_reflns_theta_min 3.11
_exptl_absorpt_coefficient_mu 15.662
_exptl_absorpt_correction_T_max 1.0000
_exptl_absorpt_correction_T_min 0.6379
_exptl_absorpt_correction_type multi-scan
_exptl_crystal_colour colorless
_exptl_crystal_density_diffrn 5.017
_exptl_crystal_density_method 'not measured'
_exptl_crystal_description blocklike
_exptl_crystal_F_000 1848
_exptl_crystal_size_max 0.2000
_exptl_crystal_size_mid 0.2000
_exptl_crystal_size_min 0.2000
_refine_diff_density_max 2.050
_refine_diff_density_min -1.704
_refine_diff_density_rms 0.442
_refine_ls_extinction_coef 0.0049(2)
_refine_ls_extinction_expression Fc^*^=kFc[1+0.001xFc^2^\l^3^/sin(2\q)]^-1/4^
_refine_ls_extinction_method SHELXL
_refine_ls_goodness_of_fit_ref 1.195
_refine_ls_hydrogen_treatment none
_refine_ls_matrix_type full
_refine_ls_number_parameters 51
_refine_ls_number_reflns 725
_refine_ls_number_restraints 6
_refine_ls_restrained_S_all 1.193
_refine_ls_R_factor_all 0.0319
_refine_ls_R_factor_gt 0.0290
_refine_ls_shift/su_max 0.000
_refine_ls_shift/su_mean 0.000
_refine_ls_structure_factor_coef Fsqd
_refine_ls_weighting_details 'calc w=1/[\s^2^(Fo^2^)+(0.0254P)^2^+15.8387P] where P=(Fo^2^+2Fc^2^)/3'
_refine_ls_weighting_scheme calc
_refine_ls_wR_factor_gt 0.0689
_refine_ls_wR_factor_ref 0.0696
_reflns_number_gt 713
_reflns_number_total 725
_reflns_threshold_expression >2sigma(I)
_cod_data_source_file cm1c00002_si_002.cif
_cod_data_source_block Ba7Sn(BO3)6
_cod_depositor_comments
;
The following automatic conversions were performed:

data item '_exptl_absorpt_correction_type' value 'Multi-scan' was
changed to 'multi-scan' in accordance with the
/home/data/users/saulius/crontab/automatic-downloads/rss-feeds/ACS/lib/dictionaries/cif_core.dic
dictionary named 'cif_core.dic' version 2.4.2 last updated on
2011-04-26.

Automatic conversion script
Id: cif_fix_values 7556 2019-12-06 15:28:31Z antanas 
;
_cod_original_cell_volume 1422.9(8)
_cod_original_sg_symbol_H-M R-3
_cod_database_code 4003867

loop_
_symmetry_equiv_pos_as_xyz
'x, y, z'
'-y, x-y, z'
'-x+y, -x, z'
'x+2/3, y+1/3, z+1/3'
'-y+2/3, x-y+1/3, z+1/3'
'-x+y+2/3, -x+1/3, z+1/3'
'x+1/3, y+2/3, z+2/3'
'-y+1/3, x-y+2/3, z+2/3'
'-x+y+1/3, -x+2/3, z+2/3'
'-x, -y, -z'
'y, -x+y, -z'
'x-y, x, -z'
'-x+2/3, -y+1/3, -z+1/3'
'y+2/3, -x+y+1/3, -z+1/3'
'x-y+2/3, x+1/3, -z+1/3'
'-x+1/3, -y+2/3, -z+2/3'
'y+1/3, -x+y+2/3, -z+2/3'
'x-y+1/3, x+2/3, -z+2/3'

loop_
_atom_site_label
_atom_site_type_symbol
_atom_site_fract_x
_atom_site_fract_y
_atom_site_fract_z
_atom_site_U_iso_or_equiv
_atom_site_adp_type
_atom_site_occupancy
_atom_site_symmetry_multiplicity
_atom_site_calc_flag
_atom_site_refinement_flags
_atom_site_disorder_assembly
_atom_site_disorder_group
Ba1 Ba 0.09719(3) 0.29765(3) 0.13712(4) 0.0082(2) Uani 1 1 d . . .
Ba2 Ba 0.0000 0.0000 0.5000 0.0092(2) Uani 1 6 d S . .
Sn1 Sn -0.3333 0.3333 0.3333 0.0039(2) Uani 1 6 d S . .
B1 B -0.1999(5) 0.2766(5) 0.0856(7) 0.0077(11) Uani 1 1 d U . .
O1 O -0.0864(4) 0.3271(4) 0.0358(5) 0.0122(8) Uani 1 1 d . . .
O2 O -0.2952(3) 0.1991(3) 0.0090(4) 0.0105(8) Uani 1 1 d . . .
O3 O -0.2160(3) 0.3017(3) 0.2240(4) 0.0083(8) Uani 1 1 d . . .

loop_
_atom_site_aniso_label
_atom_site_aniso_U_11
_atom_site_aniso_U_22
_atom_site_aniso_U_33
_atom_site_aniso_U_23
_atom_site_aniso_U_13
_atom_site_aniso_U_12
Ba1 0.0100(2) 0.0074(2) 0.0082(3) 0.00147(11) 0.00126(11) 0.00515(14)
Ba2 0.0102(3) 0.0102(3) 0.0074(5) 0.000 0.000 0.00509(13)
Sn1 0.0044(3) 0.0044(3) 0.0029(5) 0.000 0.000 0.00219(14)
B1 0.011(2) 0.0064(19) 0.009(2) 0.0024(17) 0.0028(18) 0.0064(16)
O1 0.0113(17) 0.0161(19) 0.012(2) 0.0041(17) 0.0060(16) 0.0092(15)
O2 0.0123(18) 0.0116(17) 0.007(2) 0.0005(16) 0.0001(15) 0.0054(15)
O3 0.0080(16) 0.0119(17) 0.006(2) 0.0001(15) 0.0014(15) 0.0057(14)

loop_
_atom_type_symbol
_atom_type_description
_atom_type_scat_dispersion_real
_atom_type_scat_dispersion_imag
_atom_type_scat_source
B B 0.0013 0.0007 'International Tables Vol C Tables 4.2.6.8 and 6.1.1.4'
O O 0.0106 0.0060 'International Tables Vol C Tables 4.2.6.8 and 6.1.1.4'
Sn Sn -0.6537 1.4246 'International Tables Vol C Tables 4.2.6.8 and 6.1.1.4'
Ba Ba -0.3244 2.2819 'International Tables Vol C Tables 4.2.6.8 and 6.1.1.4'

loop_
_geom_angle_atom_site_label_1
_geom_angle_atom_site_label_2
_geom_angle_atom_site_label_3
_geom_angle
_geom_angle_site_symmetry_1
_geom_angle_site_symmetry_3
_geom_angle_publ_flag
O2 Ba1 O2 161.54(12) 11 13_455 ?
O2 Ba1 O3 124.06(12) 11 15 ?
O2 Ba1 O3 74.36(12) 13_455 15 ?
O2 Ba1 O1 74.33(12) 11 . ?
O2 Ba1 O1 94.15(12) 13_455 . ?
O3 Ba1 O1 132.64(12) 15 . ?
O2 Ba1 O1 90.66(13) 11 6_455 ?
O2 Ba1 O1 73.38(12) 13_455 6_455 ?
O3 Ba1 O1 132.95(13) 15 6_455 ?
O1 Ba1 O1 83.05(5) . 6_455 ?
O2 Ba1 O1 115.97(12) 11 15 ?
O2 Ba1 O1 73.73(12) 13_455 15 ?
O3 Ba1 O1 49.75(12) 15 15 ?
O1 Ba1 O1 166.88(7) . 15 ?
O1 Ba1 O1 88.54(12) 6_455 15 ?
O2 Ba1 O3 93.25(12) 11 8_554 ?
O2 Ba1 O3 98.93(12) 13_455 8_554 ?
O3 Ba1 O3 57.88(14) 15 8_554 ?
O1 Ba1 O3 79.81(12) . 8_554 ?
O1 Ba1 O3 160.67(11) 6_455 8_554 ?
O1 Ba1 O3 106.61(11) 15 8_554 ?
O2 Ba1 O1 48.79(11) 11 11 ?
O2 Ba1 O1 147.85(11) 13_455 11 ?
O3 Ba1 O1 76.92(10) 15 11 ?
O1 Ba1 O1 116.08(3) . 11 ?
O1 Ba1 O1 118.69(15) 6_455 11 ?
O1 Ba1 O1 76.82(10) 15 11 ?
O3 Ba1 O1 77.34(11) 8_554 11 ?
O2 Ba1 B1 131.99(13) 11 15 ?
O2 Ba1 B1 63.50(14) 13_455 15 ?
O3 Ba1 B1 26.68(15) 15 15 ?
O1 Ba1 B1 150.23(13) . 15 ?
O1 Ba1 B1 106.82(15) 6_455 15 ?
O1 Ba1 B1 25.94(13) 15 15 ?
O3 Ba1 B1 84.40(14) 8_554 15 ?
O1 Ba1 B1 84.35(13) 11 15 ?
O2 Ba1 B1 25.03(14) 11 11 ?
O2 Ba1 B1 173.05(13) 13_455 11 ?
O3 Ba1 B1 99.04(14) 15 11 ?
O1 Ba1 B1 91.97(14) . 11 ?
O1 Ba1 B1 110.69(14) 6_455 11 ?
O1 Ba1 B1 100.43(14) 15 11 ?
O3 Ba1 B1 78.91(14) 8_554 11 ?
O1 Ba1 B1 25.31(13) 11 11 ?
B1 Ba1 B1 109.61(18) 15 11 ?
O2 Ba1 O3 139.17(12) 11 13_455 ?
O2 Ba1 O3 46.97(12) 13_455 13_455 ?
O3 Ba1 O3 61.51(14) 15 13_455 ?
O1 Ba1 O3 76.96(11) . 13_455 ?
O1 Ba1 O3 114.03(11) 6_455 13_455 ?
O1 Ba1 O3 97.50(10) 15 13_455 ?
O3 Ba1 O3 53.20(14) 8_554 13_455 ?
O1 Ba1 O3 126.67(10) 11 13_455 ?
B1 Ba1 O3 73.37(13) 15 13_455 ?
B1 Ba1 O3 131.91(13) 11 13_455 ?
O2 Ba1 B1 152.70(14) 11 13_455 ?
O2 Ba1 B1 23.99(15) 13_455 13_455 ?
O3 Ba1 B1 73.21(12) 15 13_455 ?
O1 Ba1 B1 78.62(13) . 13_455 ?
O1 Ba1 B1 89.65(14) 6_455 13_455 ?
O1 Ba1 B1 91.33(13) 15 13_455 ?
O3 Ba1 B1 78.30(14) 8_554 13_455 ?
O1 Ba1 B1 148.42(13) 11 13_455 ?
B1 Ba1 B1 73.5(2) 15 13_455 ?
B1 Ba1 B1 156.5(2) 11 13_455 ?
O3 Ba1 B1 25.11(14) 13_455 13_455 ?
O2 Ba2 O2 180.00(13) 9_445 15 ?
O2 Ba2 O2 84.04(13) 9_445 8 ?
O2 Ba2 O2 95.96(13) 15 8 ?
O2 Ba2 O2 95.96(13) 9_445 14_445 ?
O2 Ba2 O2 84.04(13) 15 14_445 ?
O2 Ba2 O2 180.00(16) 8 14_445 ?
O2 Ba2 O2 84.04(13) 9_445 7_545 ?
O2 Ba2 O2 95.96(13) 15 7_545 ?
O2 Ba2 O2 84.04(13) 8 7_545 ?
O2 Ba2 O2 95.96(13) 14_445 7_545 ?
O2 Ba2 O2 95.96(13) 9_445 13_455 ?
O2 Ba2 O2 84.04(13) 15 13_455 ?
O2 Ba2 O2 95.96(13) 8 13_455 ?
O2 Ba2 O2 84.04(13) 14_445 13_455 ?
O2 Ba2 O2 180.0 7_545 13_455 ?
O2 Ba2 B1 61.53(13) 9_445 8 ?
O2 Ba2 B1 118.47(13) 15 8 ?
O2 Ba2 B1 23.71(13) 8 8 ?
O2 Ba2 B1 156.29(13) 14_445 8 ?
O2 Ba2 B1 89.31(14) 7_545 8 ?
O2 Ba2 B1 90.69(14) 13_455 8 ?
O2 Ba2 B1 118.47(14) 9_445 14_445 ?
O2 Ba2 B1 61.53(13) 15 14_445 ?
O2 Ba2 B1 156.29(13) 8 14_445 ?
O2 Ba2 B1 23.71(13) 14_445 14_445 ?
O2 Ba2 B1 90.69(14) 7_545 14_445 ?
O2 Ba2 B1 89.31(14) 13_455 14_445 ?
B1 Ba2 B1 180.0 8 14_445 ?
O2 Ba2 B1 23.71(13) 9_445 9_445 ?
O2 Ba2 B1 156.29(13) 15 9_445 ?
O2 Ba2 B1 89.31(14) 8 9_445 ?
O2 Ba2 B1 90.69(14) 14_445 9_445 ?
O2 Ba2 B1 61.53(13) 7_545 9_445 ?
O2 Ba2 B1 118.47(13) 13_455 9_445 ?
B1 Ba2 B1 71.55(17) 8 9_445 ?
B1 Ba2 B1 108.45(17) 14_445 9_445 ?
O2 Ba2 B1 156.29(13) 9_445 15 ?
O2 Ba2 B1 23.71(13) 15 15 ?
O2 Ba2 B1 90.69(14) 8 15 ?
O2 Ba2 B1 89.31(14) 14_445 15 ?
O2 Ba2 B1 118.47(13) 7_545 15 ?
O2 Ba2 B1 61.53(13) 13_455 15 ?
B1 Ba2 B1 108.45(17) 8 15 ?
B1 Ba2 B1 71.55(17) 14_445 15 ?
B1 Ba2 B1 180.0 9_445 15 ?
O2 Ba2 B1 89.31(14) 9_445 7_545 ?
O2 Ba2 B1 90.69(14) 15 7_545 ?
O2 Ba2 B1 61.52(13) 8 7_545 ?
O2 Ba2 B1 118.48(13) 14_445 7_545 ?
O2 Ba2 B1 23.71(13) 7_545 7_545 ?
O2 Ba2 B1 156.29(14) 13_455 7_545 ?
B1 Ba2 B1 71.55(17) 8 7_545 ?
B1 Ba2 B1 108.45(17) 14_445 7_545 ?
B1 Ba2 B1 71.55(17) 9_445 7_545 ?
B1 Ba2 B1 108.45(17) 15 7_545 ?
O2 Ba2 B1 90.69(14) 9_445 13_455 ?
O2 Ba2 B1 89.31(14) 15 13_455 ?
O2 Ba2 B1 118.48(13) 8 13_455 ?
O2 Ba2 B1 61.52(13) 14_445 13_455 ?
O2 Ba2 B1 156.29(14) 7_545 13_455 ?
O2 Ba2 B1 23.71(13) 13_455 13_455 ?
B1 Ba2 B1 108.45(17) 8 13_455 ?
B1 Ba2 B1 71.55(17) 14_445 13_455 ?
B1 Ba2 B1 108.45(17) 9_445 13_455 ?
B1 Ba2 B1 71.55(17) 15 13_455 ?
B1 Ba2 B1 180.0 7_545 13_455 ?
O3 Sn1 O3 180.0 16_455 . ?
O3 Sn1 O3 96.51(15) 16_455 18 ?
O3 Sn1 O3 83.49(15) . 18 ?
O3 Sn1 O3 83.49(15) 16_455 3_455 ?
O3 Sn1 O3 96.51(15) . 3_455 ?
O3 Sn1 O3 180.0 18 3_455 ?
O3 Sn1 O3 83.49(15) 16_455 2_565 ?
O3 Sn1 O3 96.51(15) . 2_565 ?
O3 Sn1 O3 83.49(15) 18 2_565 ?
O3 Sn1 O3 96.51(15) 3_455 2_565 ?
O3 Sn1 O3 96.51(15) 16_455 17_445 ?
O3 Sn1 O3 83.49(15) . 17_445 ?
O3 Sn1 O3 96.51(15) 18 17_445 ?
O3 Sn1 O3 83.49(15) 3_455 17_445 ?
O3 Sn1 O3 180.0 2_565 17_445 ?
O3 Sn1 Ba1 119.69(11) 16_455 13_455 ?
O3 Sn1 Ba1 60.31(11) . 13_455 ?
O3 Sn1 Ba1 131.76(11) 18 13_455 ?
O3 Sn1 Ba1 48.24(11) 3_455 13_455 ?
O3 Sn1 Ba1 128.13(12) 2_565 13_455 ?
O3 Sn1 Ba1 51.87(12) 17_445 13_455 ?
O3 Sn1 Ba1 128.13(12) 16_455 6_455 ?
O3 Sn1 Ba1 51.87(12) . 6_455 ?
O3 Sn1 Ba1 60.31(11) 18 6_455 ?
O3 Sn1 Ba1 119.69(11) 3_455 6_455 ?
O3 Sn1 Ba1 131.76(11) 2_565 6_455 ?
O3 Sn1 Ba1 48.24(11) 17_445 6_455 ?
Ba1 Sn1 Ba1 72.018(12) 13_455 6_455 ?
O3 Sn1 Ba1 131.76(11) 16_455 14_455 ?
O3 Sn1 Ba1 48.24(11) . 14_455 ?
O3 Sn1 Ba1 51.87(12) 18 14_455 ?
O3 Sn1 Ba1 128.13(12) 3_455 14_455 ?
O3 Sn1 Ba1 60.31(11) 2_565 14_455 ?
O3 Sn1 Ba1 119.69(11) 17_445 14_455 ?
Ba1 Sn1 Ba1 107.985(12) 13_455 14_455 ?
Ba1 Sn1 Ba1 72.018(12) 6_455 14_455 ?
O3 Sn1 Ba1 48.24(11) 16_455 5_455 ?
O3 Sn1 Ba1 131.76(11) . 5_455 ?
O3 Sn1 Ba1 128.13(12) 18 5_455 ?
O3 Sn1 Ba1 51.87(12) 3_455 5_455 ?
O3 Sn1 Ba1 119.69(11) 2_565 5_455 ?
O3 Sn1 Ba1 60.31(11) 17_445 5_455 ?
Ba1 Sn1 Ba1 72.017(12) 13_455 5_455 ?
Ba1 Sn1 Ba1 107.984(12) 6_455 5_455 ?
Ba1 Sn1 Ba1 180.0 14_455 5_455 ?
O3 Sn1 Ba1 60.31(11) 16_455 4_455 ?
O3 Sn1 Ba1 119.69(11) . 4_455 ?
O3 Sn1 Ba1 48.24(11) 18 4_455 ?
O3 Sn1 Ba1 131.76(11) 3_455 4_455 ?
O3 Sn1 Ba1 51.87(12) 2_565 4_455 ?
O3 Sn1 Ba1 128.13(12) 17_445 4_455 ?
Ba1 Sn1 Ba1 180.0 13_455 4_455 ?
Ba1 Sn1 Ba1 107.983(12) 6_455 4_455 ?
Ba1 Sn1 Ba1 72.017(12) 14_455 4_455 ?
Ba1 Sn1 Ba1 107.982(12) 5_455 4_455 ?
O3 Sn1 Ba1 51.87(12) 16_455 15_455 ?
O3 Sn1 Ba1 128.13(12) . 15_455 ?
O3 Sn1 Ba1 119.69(11) 18 15_455 ?
O3 Sn1 Ba1 60.31(11) 3_455 15_455 ?
O3 Sn1 Ba1 48.24(11) 2_565 15_455 ?
O3 Sn1 Ba1 131.76(11) 17_445 15_455 ?
Ba1 Sn1 Ba1 107.983(12) 13_455 15_455 ?
Ba1 Sn1 Ba1 180.0 6_455 15_455 ?
Ba1 Sn1 Ba1 107.983(12) 14_455 15_455 ?
Ba1 Sn1 Ba1 72.016(12) 5_455 15_455 ?
Ba1 Sn1 Ba1 72.016(12) 4_455 15_455 ?
O2 B1 O1 122.5(6) . . ?
O2 B1 O3 119.5(5) . . ?
O1 B1 O3 117.8(5) . . ?
O2 B1 Ba1 149.5(4) . 14_455 ?
O1 B1 Ba1 66.8(3) . 14_455 ?
O3 B1 Ba1 62.2(3) . 14_455 ?
O2 B1 Ba1 54.8(3) . 12 ?
O1 B1 Ba1 74.0(3) . 12 ?
O3 B1 Ba1 149.5(4) . 12 ?
Ba1 B1 Ba1 140.3(2) 14_455 12 ?
O2 B1 Ba1 52.9(3) . 13_455 ?
O1 B1 Ba1 146.4(3) . 13_455 ?
O3 B1 Ba1 75.2(3) . 13_455 ?
Ba1 B1 Ba1 137.1(2) 14_455 13_455 ?
Ba1 B1 Ba1 81.09(14) 12 13_455 ?
O2 B1 Ba2 51.6(3) . 4_454 ?
O1 B1 Ba2 101.8(4) . 4_454 ?
O3 B1 Ba2 119.0(3) . 4_454 ?
Ba1 B1 Ba2 99.40(15) 14_455 4_454 ?
Ba1 B1 Ba2 82.31(16) 12 4_454 ?
Ba1 B1 Ba2 96.80(16) 13_455 4_454 ?
B1 O1 Ba1 127.6(3) . . ?
B1 O1 Ba1 135.6(4) . 8_554 ?
Ba1 O1 Ba1 96.61(12) . 8_554 ?
B1 O1 Ba1 87.3(3) . 14_455 ?
Ba1 O1 Ba1 97.66(14) . 14_455 ?
Ba1 O1 Ba1 91.46(12) 8_554 14_455 ?
B1 O1 Ba1 80.7(3) . 12 ?
Ba1 O1 Ba1 94.72(11) . 12 ?
Ba1 O1 Ba1 92.69(13) 8_554 12 ?
Ba1 O1 Ba1 166.40(15) 14_455 12 ?
B1 O2 Ba1 100.2(3) . 12 ?
B1 O2 Ba2 104.7(3) . 4_454 ?
Ba1 O2 Ba2 106.80(15) 12 4_454 ?
B1 O2 Ba1 103.1(3) . 13_455 ?
Ba1 O2 Ba1 104.12(13) 12 13_455 ?
Ba2 O2 Ba1 133.37(15) 4_454 13_455 ?
B1 O3 Sn1 137.6(3) . . ?
B1 O3 Ba1 91.1(3) . 14_455 ?
Sn1 O3 Ba1 98.02(14) . 14_455 ?
B1 O3 Ba1 125.2(3) . 6_455 ?
Sn1 O3 Ba1 94.11(15) . 6_455 ?
Ba1 O3 Ba1 99.35(12) 14_455 6_455 ?
B1 O3 Ba1 79.7(3) . 13_455 ?
Sn1 O3 Ba1 85.68(12) . 13_455 ?
Ba1 O3 Ba1 169.57(17) 14_455 13_455 ?
Ba1 O3 Ba1 90.06(10) 6_455 13_455 ?

loop_
_geom_bond_atom_site_label_1
_geom_bond_atom_site_label_2
_geom_bond_distance
_geom_bond_site_symmetry_2
_geom_bond_publ_flag
Ba1 O2 2.633(4) 11 ?
Ba1 O2 2.673(4) 13_455 ?
Ba1 O3 2.775(4) 15 ?
Ba1 O1 2.792(4) . ?
Ba1 O1 2.813(4) 6_455 ?
Ba1 O1 2.886(4) 15 ?
Ba1 O3 2.905(4) 8_554 ?
Ba1 O1 3.090(4) 11 ?
Ba1 B1 3.137(6) 15 ?
Ba1 B1 3.172(6) 11 ?
Ba1 O3 3.209(4) 13_455 ?
Ba1 B1 3.266(6) 13_455 ?
Ba2 O2 2.656(4) 9_445 ?
Ba2 O2 2.656(4) 15 ?
Ba2 O2 2.656(4) 8 ?
Ba2 O2 2.656(4) 14_445 ?
Ba2 O2 2.656(4) 7_545 ?
Ba2 O2 2.656(4) 13_455 ?
Ba2 B1 3.279(6) 8 ?
Ba2 B1 3.279(6) 14_445 ?
Ba2 B1 3.279(6) 9_445 ?
Ba2 B1 3.279(6) 15 ?
Ba2 B1 3.279(6) 7_545 ?
Ba2 B1 3.279(6) 13_455 ?
Sn1 O3 2.066(4) 16_455 ?
Sn1 O3 2.066(4) . ?
Sn1 O3 2.066(4) 18 ?
Sn1 O3 2.066(4) 3_455 ?
Sn1 O3 2.066(4) 2_565 ?
Sn1 O3 2.066(4) 17_445 ?
Sn1 Ba1 3.6835(8) 13_455 ?
Sn1 Ba1 3.6835(8) 6_455 ?
Sn1 Ba1 3.6835(8) 14_455 ?
Sn1 Ba1 3.6836(8) 5_455 ?
Sn1 Ba1 3.6836(8) 4_455 ?
Sn1 Ba1 3.6836(8) 15_455 ?
B1 O2 1.363(8) . ?
B1 O1 1.374(7) . ?
B1 O3 1.409(8) . ?
B1 Ba1 3.137(6) 14_455 ?
B1 Ba1 3.172(6) 12 ?
B1 Ba1 3.266(6) 13_455 ?
B1 Ba2 3.279(6) 4_454 ?
O1 Ba1 2.813(4) 8_554 ?
O1 Ba1 2.886(4) 14_455 ?
O1 Ba1 3.090(4) 12 ?
O2 Ba1 2.633(4) 12 ?
O2 Ba2 2.656(4) 4_454 ?
O2 Ba1 2.673(4) 13_455 ?
O3 Ba1 2.775(4) 14_455 ?
O3 Ba1 2.905(4) 6_455 ?
O3 Ba1 3.209(4) 13_455 ?
